data_8104594
loop_
_publ_author_name
'Atio\(glu, Zeliha'

_publ_section_title
;
 Crystal structure of (1E)-
 N&#x2032;-[(1E)-1-(4-chlorophenyl)ethylidene]-2-[1-(4-chlorophenyl)ethylidene]hydrazine-1-carbohydrazonamide,
 C 17 H 17 Cl 2 N 5
;
_journal_issue 6
_journal_name_full 'Zeitschrift f\"ur Kristallographie - New Crystal Structures'
_journal_page_first 1313
_journal_page_last 1316
_journal_paper_doi 10.1515/ncrs-2021-0322
_journal_volume 236
_journal_year 2021
_chemical_formula_moiety 'C17 H17 Cl2 N5'
_chemical_formula_sum 'C17 H17 Cl2 N5'
_chemical_formula_weight 362.25
_chemical_name_systematic
;
(2E)-N'-[(1E)-1-(4-chlorophenyl)ethylidene]-2-[1-(4-chlorophenyl)ethylidene]
hydrazine-1-carbohydrazonamide
;
_space_group_crystal_system monoclinic
_space_group_IT_number 14
_space_group_name_Hall '-P 2ybc'
_space_group_name_H-M_alt 'P 1 21/c 1'
_atom_sites_solution_hydrogens mixed
_cell_angle_alpha 90
_cell_angle_beta 93.141(3)
_cell_angle_gamma 90
_cell_formula_units_Z 8
_cell_length_a 14.603(2)
_cell_length_b 24.059(4)
_cell_length_c 10.1380(16)
_cell_measurement_reflns_used 4292
_cell_measurement_temperature 296(2)
_cell_measurement_theta_max 21.22
_cell_measurement_theta_min 2.18
_cell_volume 3556.5(9)
_computing_cell_refinement 'SAINT (Bruker, 2012) [1]'
_computing_data_collection 'APEX2 (Bruker, 2012) [1]'
_computing_data_reduction 'SAINT (Bruker, 2012) [1]'
_computing_molecular_graphics 'ORTEP-3 for Windows (Farrugia, 2012) [4]'
_computing_publication_material 'PLATON (Spek, 2009) [5]'
_computing_structure_refinement 'SHELXL2014 (Sheldrick, 2015) [3]'
_computing_structure_solution 'SHELXS97 (Sheldrick, 2008) [2]'
_diffrn_ambient_temperature 296(2)
_diffrn_measured_fraction_theta_full 1.000
_diffrn_measured_fraction_theta_max 0.995
_diffrn_measurement_device_type 'Bruker APEX-II CCD'
_diffrn_measurement_method '\f and \w scans'
_diffrn_radiation_type MoK\a
_diffrn_radiation_wavelength 0.71073
_diffrn_reflns_av_R_equivalents 0.0489
_diffrn_reflns_av_unetI/netI 0.0509
_diffrn_reflns_Laue_measured_fraction_full 1.000
_diffrn_reflns_Laue_measured_fraction_max 0.995
_diffrn_reflns_limit_h_max 18
_diffrn_reflns_limit_h_min -19
_diffrn_reflns_limit_k_max 31
_diffrn_reflns_limit_k_min -31
_diffrn_reflns_limit_l_max 12
_diffrn_reflns_limit_l_min -13
_diffrn_reflns_number 30263
_diffrn_reflns_point_group_measured_fraction_full 1.000
_diffrn_reflns_point_group_measured_fraction_max 0.995
_diffrn_reflns_theta_full 25.242
_diffrn_reflns_theta_max 27.641
_diffrn_reflns_theta_min 1.397
_diffrn_standards_number 0
_exptl_absorpt_coefficient_mu 0.373
_exptl_absorpt_correction_type none
_exptl_crystal_colour yellow
_exptl_crystal_density_diffrn 1.353
_exptl_crystal_description irregular
_exptl_crystal_F_000 1504
_exptl_crystal_size_max 0.320
_exptl_crystal_size_mid 0.219
_exptl_crystal_size_min 0.121
_refine_diff_density_max 0.241
_refine_diff_density_min -0.347
_refine_diff_density_rms 0.041
_refine_ls_extinction_coef .
_refine_ls_extinction_method none
_refine_ls_goodness_of_fit_ref 1.008
_refine_ls_hydrogen_treatment mixed
_refine_ls_matrix_type full
_refine_ls_number_parameters 474
_refine_ls_number_reflns 8240
_refine_ls_number_restraints 0
_refine_ls_restrained_S_all 1.008
_refine_ls_R_factor_all 0.1068
_refine_ls_R_factor_gt 0.0512
_refine_ls_shift/su_max 0.001
_refine_ls_shift/su_mean 0.000
_refine_ls_structure_factor_coef Fsqd
_refine_ls_weighting_details 'w=1/[\s^2^(Fo^2^)+(0.0501P)^2^+1.4136P] where P=(Fo^2^+2Fc^2^)/3'
_refine_ls_weighting_scheme calc
_refine_ls_wR_factor_gt 0.1162
_refine_ls_wR_factor_ref 0.1416
_reflns_Friedel_coverage 0.000
_reflns_Friedel_fraction_full .
_reflns_Friedel_fraction_max .
_reflns_number_gt 4576
_reflns_number_total 8240
_reflns_threshold_expression 'I > 2\s(I)'
_cod_data_source_file suppl_j_ncrs-2021-0322_suppl.cif
_cod_data_source_block NEW-ZA-1
_cod_original_cell_volume 3556.4(10)
_cod_original_sg_symbol_H-M 'P 21/c'
_cod_database_code 8104594
_shelx_space_group_comment
;
The symmetry employed for this shelxl refinement is uniquely defined
by the following loop, which should always be used as a source of
symmetry information in preference to the above space-group names.
They are only intended as comments.
;
_shelx_estimated_absorpt_t_min 0.890
_shelx_estimated_absorpt_t_max 0.956

loop_
_space_group_symop_operation_xyz
'x, y, z'
'-x, y+1/2, -z+1/2'
'-x, -y, -z'
'x, -y-1/2, z-1/2'

loop_
_atom_site_label
_atom_site_type_symbol
_atom_site_fract_x
_atom_site_fract_y
_atom_site_fract_z
_atom_site_U_iso_or_equiv
_atom_site_adp_type
_atom_site_occupancy
_atom_site_site_symmetry_order
_atom_site_calc_flag
_atom_site_refinement_flags_posn
_atom_site_refinement_flags_adp
_atom_site_refinement_flags_occupancy
_atom_site_disorder_assembly
_atom_site_disorder_group
C1 C 0.98245(18) 0.17607(12) 0.4007(3) 0.0594(7) Uani 1 1 d . . . . .
H1 H 0.936791 0.161750 0.342835 0.071 Uiso 1 1 calc R U . . .
C2 C 1.06576(19) 0.14891(13) 0.4150(3) 0.0655(8) Uani 1 1 d . . . . .
H2 H 1.075867 0.116554 0.367751 0.079 Uiso 1 1 calc R U . . .
C3 C 1.13303(18) 0.17007(13) 0.4992(3) 0.0602(7) Uani 1 1 d . . . . .
C4 C 1.1233(6) 0.2205(4) 0.5598(10) 0.0640(19) Uani 0.73(2) 1 d . . P A 1
H4 H 1.172001 0.236487 0.609086 0.077 Uiso 0.73(2) 1 calc R U P A 1
C5 C 1.0390(8) 0.2472(5) 0.5458(12) 0.062(2) Uani 0.73(2) 1 d . . P A 1
H5 H 1.031192 0.281168 0.587349 0.074 Uiso 0.73(2) 1 calc R U P A 1
C4A C 1.1079(18) 0.2084(12) 0.587(3) 0.0640(19) Uani 0.27(2) 1 d . . P A 2
H4A H 1.147163 0.216109 0.659733 0.077 Uiso 0.27(2) 1 calc R U P A 2
C5A C 1.026(2) 0.2365(14) 0.572(4) 0.062(2) Uani 0.27(2) 1 d . . P A 2
H5A H 1.012441 0.264172 0.631923 0.074 Uiso 0.27(2) 1 calc R U P A 2
C6 C 0.96532(16) 0.22390(10) 0.4702(2) 0.0473(6) Uani 1 1 d . . . . .
C7 C 0.87451(17) 0.25136(11) 0.4591(3) 0.0517(6) Uani 1 1 d . . . . .
C8 C 0.8611(2) 0.30554(13) 0.5271(3) 0.0796(10) Uani 1 1 d . . . . .
H8A H 0.888836 0.334761 0.478693 0.119 Uiso 1 1 calc R U . . .
H8B H 0.889033 0.303935 0.614943 0.119 Uiso 1 1 calc R U . . .
H8C H 0.796630 0.312765 0.531419 0.119 Uiso 1 1 calc R U . . .
C9 C 0.65586(17) 0.21923(11) 0.3180(3) 0.0514(6) Uani 1 1 d . . . . .
C10 C 0.45869(15) 0.24199(10) 0.1447(2) 0.0455(6) Uani 1 1 d . . . . .
C11 C 0.4755(2) 0.30013(12) 0.1001(3) 0.0724(9) Uani 1 1 d . . . . .
H11A H 0.528470 0.300823 0.048014 0.109 Uiso 1 1 calc R U . . .
H11B H 0.485903 0.323731 0.175833 0.109 Uiso 1 1 calc R U . . .
H11C H 0.423063 0.313192 0.047919 0.109 Uiso 1 1 calc R U . . .
C12 C 0.37824(15) 0.21137(10) 0.0876(2) 0.0442(6) Uani 1 1 d . . . . .
C13 C 0.33074(17) 0.17375(11) 0.1612(3) 0.0512(6) Uani 1 1 d . . . . .
H13 H 0.349573 0.167554 0.249076 0.061 Uiso 1 1 calc R U . . .
C14 C 0.25601(19) 0.14530(11) 0.1066(3) 0.0594(7) Uani 1 1 d . . . . .
H14 H 0.224226 0.120529 0.157699 0.071 Uiso 1 1 calc R U . . .
C15 C 0.22890(18) 0.15369(12) -0.0229(3) 0.0592(7) Uani 1 1 d . . . . .
C16 C 0.2755(2) 0.18980(13) -0.0987(3) 0.0684(8) Uani 1 1 d . . . . .
H16 H 0.257431 0.194755 -0.187287 0.082 Uiso 1 1 calc R U . . .
C17 C 0.34912(18) 0.21879(13) -0.0436(3) 0.0611(7) Uani 1 1 d . . . . .
H17 H 0.379916 0.243824 -0.095220 0.073 Uiso 1 1 calc R U . . .
N1 N 0.81069(14) 0.22430(9) 0.3944(2) 0.0522(5) Uani 1 1 d . . . . .
N2 N 0.72570(15) 0.24858(10) 0.3799(2) 0.0584(6) Uani 1 1 d . . . . .
H2N H 0.721(2) 0.2824(12) 0.370(3) 0.070 Uiso 1 1 d . U . . .
N3 N 0.66766(18) 0.16488(10) 0.3000(3) 0.0710(8) Uani 1 1 d . . . . .
H3NA H 0.716(2) 0.1505(14) 0.324(3) 0.085 Uiso 1 1 d . U . . .
H3NB H 0.624(2) 0.1462(14) 0.265(3) 0.085 Uiso 1 1 d . U . . .
N4 N 0.58347(13) 0.24812(8) 0.2838(2) 0.0541(5) Uani 1 1 d . . . . .
N5 N 0.51198(13) 0.21556(8) 0.2278(2) 0.0496(5) Uani 1 1 d . . . . .
Cl1 Cl 1.23700(5) 0.13522(4) 0.52022(10) 0.0941(3) Uani 1 1 d . . . . .
Cl2 Cl 0.13562(6) 0.11783(4) -0.09404(10) 0.0943(3) Uani 1 1 d . . . . .
C18 C 0.4264(7) 0.4648(5) 0.7502(11) 0.0581(19) Uani 0.73(2) 1 d . . P A 1
H18 H 0.422294 0.434609 0.693014 0.070 Uiso 0.73(2) 1 calc R U P A 1
C19 C 0.3583(7) 0.4732(5) 0.8365(10) 0.0617(19) Uani 0.73(2) 1 d . . P A 1
H19 H 0.308137 0.449396 0.836773 0.074 Uiso 0.73(2) 1 calc R U P A 1
C18A C 0.4481(19) 0.4565(15) 0.778(3) 0.0581(19) Uani 0.27(2) 1 d . . P A 2
H18A H 0.457363 0.421667 0.740926 0.070 Uiso 0.27(2) 1 calc R U P A 2
C19A C 0.3810(18) 0.4639(14) 0.864(3) 0.0617(19) Uani 0.27(2) 1 d . . P A 2
H19A H 0.344311 0.434008 0.885106 0.074 Uiso 0.27(2) 1 calc R U P A 2
C20 C 0.36573(18) 0.51709(12) 0.9218(3) 0.0567(7) Uani 1 1 d . . . . .
C21 C 0.4329(2) 0.55541(12) 0.9122(3) 0.0657(8) Uani 1 1 d . . . . .
H21 H 0.433523 0.587146 0.964623 0.079 Uiso 1 1 calc R U . . .
C22 C 0.50043(19) 0.54719(11) 0.8245(3) 0.0611(7) Uani 1 1 d . . . . .
H22 H 0.546093 0.573863 0.818411 0.073 Uiso 1 1 calc R U . . .
C23 C 0.50231(17) 0.50082(10) 0.7460(2) 0.0476(6) Uani 1 1 d . . . . .
C24 C 0.57422(16) 0.49163(10) 0.6518(2) 0.0468(6) Uani 1 1 d . . . . .
C25 C 0.6417(2) 0.53660(12) 0.6260(3) 0.0659(8) Uani 1 1 d . . . . .
H25A H 0.698988 0.528675 0.673364 0.099 Uiso 1 1 calc R U . . .
H25B H 0.618511 0.571593 0.655117 0.099 Uiso 1 1 calc R U . . .
H25C H 0.651020 0.538387 0.533120 0.099 Uiso 1 1 calc R U . . .
C26 C 0.63407(16) 0.38669(10) 0.4322(2) 0.0466(6) Uani 1 1 d . . . . .
C27 C 0.82185(17) 0.40787(11) 0.2563(2) 0.0504(6) Uani 1 1 d . . . . .
C28 C 0.8205(2) 0.35922(13) 0.1632(3) 0.0767(9) Uani 1 1 d . . . . .
H28A H 0.760575 0.342657 0.158847 0.115 Uiso 1 1 calc R U . . .
H28B H 0.864980 0.332252 0.194557 0.115 Uiso 1 1 calc R U . . .
H28C H 0.834984 0.371678 0.076882 0.115 Uiso 1 1 calc R U . . .
C29 C 0.89736(17) 0.44853(10) 0.2558(2) 0.0485(6) Uani 1 1 d . . . . .
C30 C 0.9702(2) 0.44238(13) 0.1747(3) 0.0699(8) Uani 1 1 d . . . . .
H30 H 0.968988 0.413300 0.114229 0.084 Uiso 1 1 calc R U . . .
C31 C 1.04427(19) 0.47792(13) 0.1810(3) 0.0709(8) Uani 1 1 d . . . . .
H31 H 1.092401 0.472538 0.125936 0.085 Uiso 1 1 calc R U . . .
C32 C 1.04652(17) 0.52066(11) 0.2675(3) 0.0552(7) Uani 1 1 d . . . . .
C33 C 0.9718(8) 0.5331(4) 0.3408(12) 0.064(2) Uani 0.73(2) 1 d . . P A 1
H33 H 0.971449 0.564752 0.393490 0.076 Uiso 0.73(2) 1 calc R U P A 1
C34 C 0.8958(7) 0.4963(5) 0.3333(11) 0.0593(19) Uani 0.73(2) 1 d . . P A 1
H34 H 0.844527 0.504121 0.380481 0.071 Uiso 0.73(2) 1 calc R U P A 1
C33A C 0.983(3) 0.5188(11) 0.361(4) 0.064(2) Uani 0.27(2) 1 d . . P A 2
H33A H 0.989021 0.543121 0.432118 0.076 Uiso 0.27(2) 1 calc R U P A 2
C34A C 0.9169(18) 0.4868(13) 0.356(3) 0.0593(19) Uani 0.27(2) 1 d . . P A 2
H34A H 0.877315 0.488219 0.424784 0.071 Uiso 0.27(2) 1 calc R U P A 2
N6 N 0.57311(14) 0.44386(9) 0.5944(2) 0.0499(5) Uani 1 1 d . . . . .
N7 N 0.63867(15) 0.43353(9) 0.5060(2) 0.0549(6) Uani 1 1 d . . . . .
H7N H 0.6796(19) 0.4547(12) 0.494(3) 0.066 Uiso 1 1 d . U . . .
N8 N 0.56333(17) 0.35217(11) 0.4463(3) 0.0610(6) Uani 1 1 d . . . . .
H8NA H 0.530(2) 0.3569(12) 0.506(3) 0.073 Uiso 1 1 d . U . . .
H8NB H 0.5619(19) 0.3212(13) 0.397(3) 0.073 Uiso 1 1 d . U . . .
N9 N 0.69490(14) 0.37425(8) 0.3462(2) 0.0501(5) Uani 1 1 d . . . . .
N10 N 0.76155(13) 0.41545(8) 0.3417(2) 0.0470(5) Uani 1 1 d . . . . .
Cl3 Cl 0.28131(5) 0.52635(4) 1.03409(8) 0.0800(3) Uani 1 1 d . . . . .
Cl4 Cl 1.14287(5) 0.56361(3) 0.28543(9) 0.0797(3) Uani 1 1 d . . . . .

loop_
_atom_site_aniso_label
_atom_site_aniso_U_11
_atom_site_aniso_U_22
_atom_site_aniso_U_33
_atom_site_aniso_U_23
_atom_site_aniso_U_13
_atom_site_aniso_U_12
C1 0.0508(15) 0.0711(19) 0.0555(17) -0.0101(15) -0.0033(13) -0.0027(14)
C2 0.0591(17) 0.0686(19) 0.0694(19) -0.0121(16) 0.0090(15) 0.0011(15)
C3 0.0480(15) 0.0673(19) 0.0650(18) 0.0059(15) 0.0009(13) 0.0015(14)
C4 0.047(4) 0.058(5) 0.085(5) 0.004(3) -0.014(3) -0.010(3)
C5 0.060(4) 0.046(5) 0.078(6) -0.003(3) -0.013(3) -0.002(3)
C4A 0.047(4) 0.058(5) 0.085(5) 0.004(3) -0.014(3) -0.010(3)
C5A 0.060(4) 0.046(5) 0.078(6) -0.003(3) -0.013(3) -0.002(3)
C6 0.0487(14) 0.0460(15) 0.0466(15) 0.0065(12) -0.0034(11) -0.0045(11)
C7 0.0535(15) 0.0510(15) 0.0492(15) 0.0050(12) -0.0086(12) 0.0012(12)
C8 0.074(2) 0.071(2) 0.090(2) -0.0231(18) -0.0285(17) 0.0177(16)
C9 0.0504(14) 0.0480(16) 0.0553(16) -0.0027(13) -0.0022(12) -0.0003(12)
C10 0.0403(12) 0.0436(14) 0.0528(15) -0.0029(12) 0.0044(11) 0.0043(11)
C11 0.0709(19) 0.0531(18) 0.091(2) 0.0120(16) -0.0192(17) -0.0123(14)
C12 0.0416(12) 0.0430(14) 0.0480(15) -0.0020(11) 0.0039(11) 0.0049(10)
C13 0.0549(15) 0.0513(15) 0.0471(15) 0.0034(12) 0.0005(12) -0.0050(12)
C14 0.0636(17) 0.0538(17) 0.0612(19) 0.0024(14) 0.0085(14) -0.0094(13)
C15 0.0493(15) 0.0625(18) 0.0649(19) -0.0045(15) -0.0033(13) -0.0080(13)
C16 0.0668(18) 0.085(2) 0.0520(17) 0.0105(16) -0.0106(14) -0.0121(16)
C17 0.0546(15) 0.075(2) 0.0537(17) 0.0112(15) 0.0017(13) -0.0121(14)
N1 0.0474(12) 0.0507(13) 0.0576(13) 0.0050(11) -0.0055(10) 0.0026(10)
N2 0.0489(12) 0.0482(13) 0.0761(16) -0.0032(13) -0.0140(11) 0.0031(11)
N3 0.0578(15) 0.0464(15) 0.106(2) -0.0075(14) -0.0206(15) 0.0052(11)
N4 0.0457(12) 0.0444(12) 0.0708(15) -0.0073(11) -0.0090(11) 0.0012(10)
N5 0.0458(11) 0.0450(12) 0.0575(13) -0.0051(10) -0.0019(10) 0.0020(9)
Cl1 0.0562(4) 0.1070(7) 0.1184(8) -0.0081(6) -0.0026(5) 0.0213(4)
Cl2 0.0757(5) 0.1060(7) 0.0990(7) -0.0054(5) -0.0164(5) -0.0356(5)
C18 0.059(5) 0.062(4) 0.054(5) -0.011(3) 0.011(3) -0.015(3)
C19 0.055(5) 0.075(4) 0.057(5) -0.005(3) 0.012(3) -0.016(3)
C18A 0.059(5) 0.062(4) 0.054(5) -0.011(3) 0.011(3) -0.015(3)
C19A 0.055(5) 0.075(4) 0.057(5) -0.005(3) 0.012(3) -0.016(3)
C20 0.0561(15) 0.0648(18) 0.0506(16) 0.0049(14) 0.0136(12) 0.0067(14)
C21 0.0761(19) 0.0492(17) 0.074(2) -0.0043(14) 0.0242(16) 0.0024(15)
C22 0.0640(17) 0.0433(15) 0.078(2) -0.0037(14) 0.0217(15) -0.0046(13)
C23 0.0524(14) 0.0436(14) 0.0471(15) 0.0016(11) 0.0055(11) -0.0032(11)
C24 0.0486(14) 0.0451(15) 0.0472(14) 0.0025(12) 0.0064(11) -0.0040(11)
C25 0.0698(18) 0.0530(17) 0.077(2) -0.0066(15) 0.0238(15) -0.0141(14)
C26 0.0484(14) 0.0416(14) 0.0496(15) 0.0010(12) 0.0007(12) -0.0022(11)
C27 0.0527(14) 0.0506(15) 0.0487(15) -0.0033(12) 0.0085(12) 0.0034(12)
C28 0.085(2) 0.071(2) 0.077(2) -0.0262(17) 0.0293(17) -0.0091(17)
C29 0.0503(14) 0.0506(15) 0.0454(14) -0.0003(12) 0.0106(11) 0.0051(12)
C30 0.0645(18) 0.076(2) 0.071(2) -0.0230(16) 0.0219(15) -0.0043(16)
C31 0.0582(17) 0.084(2) 0.073(2) -0.0116(18) 0.0283(15) -0.0021(16)
C32 0.0486(14) 0.0538(17) 0.0641(18) 0.0077(14) 0.0110(13) 0.0018(12)
C33 0.072(4) 0.038(5) 0.083(5) -0.009(4) 0.029(3) 0.000(4)
C34 0.047(4) 0.056(4) 0.077(5) -0.011(3) 0.024(4) 0.006(3)
C33A 0.072(4) 0.038(5) 0.083(5) -0.009(4) 0.029(3) 0.000(4)
C34A 0.047(4) 0.056(4) 0.077(5) -0.011(3) 0.024(4) 0.006(3)
N6 0.0492(12) 0.0501(13) 0.0513(13) -0.0022(10) 0.0129(10) -0.0035(10)
N7 0.0523(13) 0.0494(14) 0.0646(15) -0.0082(11) 0.0179(11) -0.0107(10)
N8 0.0612(14) 0.0545(14) 0.0687(17) -0.0148(12) 0.0170(12) -0.0133(12)
N9 0.0494(11) 0.0475(12) 0.0540(13) -0.0037(10) 0.0087(10) -0.0028(10)
N10 0.0461(11) 0.0468(12) 0.0486(12) -0.0015(10) 0.0067(9) -0.0001(9)
Cl3 0.0743(5) 0.0927(6) 0.0763(5) -0.0020(4) 0.0330(4) 0.0056(4)
Cl4 0.0633(4) 0.0726(5) 0.1049(7) 0.0006(4) 0.0197(4) -0.0104(4)

loop_
_atom_type_symbol
_atom_type_description
_atom_type_scat_dispersion_real
_atom_type_scat_dispersion_imag
_atom_type_scat_source
C C 0.0033 0.0016 'International Tables Vol C Tables 4.2.6.8 and 6.1.1.4'
H H 0.0000 0.0000 'International Tables Vol C Tables 4.2.6.8 and 6.1.1.4'
N N 0.0061 0.0033 'International Tables Vol C Tables 4.2.6.8 and 6.1.1.4'
Cl Cl 0.1484 0.1585 'International Tables Vol C Tables 4.2.6.8 and 6.1.1.4'

loop_
_geom_angle_atom_site_label_1
_geom_angle_atom_site_label_2
_geom_angle_atom_site_label_3
_geom_angle
_geom_angle_site_symmetry_1
_geom_angle_site_symmetry_3
C6 C1 C2 121.6(3) . .
C3 C2 C1 119.3(3) . .
C4A C3 C2 117.1(12) . .
C2 C3 C4 121.5(4) . .
C4A C3 Cl1 121.2(13) . .
C2 C3 Cl1 119.4(2) . .
C4 C3 Cl1 118.9(4) . .
C3 C4 C5 118.4(8) . .
C4 C5 C6 121.4(10) . .
C3 C4A C5A 122(3) . .
C6 C5A C4A 120(3) . .
C5A C6 C1 116.4(17) . .
C1 C6 C5 117.2(6) . .
C5A C6 C7 120.3(17) . .
C1 C6 C7 121.3(2) . .
C5 C6 C7 121.4(6) . .
N1 C7 C6 115.7(2) . .
N1 C7 C8 124.6(2) . .
C6 C7 C8 119.6(2) . .
N4 C9 N3 126.8(2) . .
N4 C9 N2 115.1(2) . .
N3 C9 N2 118.1(2) . .
N5 C10 C12 116.8(2) . .
N5 C10 C11 123.9(2) . .
C12 C10 C11 119.3(2) . .
C13 C12 C17 117.7(2) . .
C13 C12 C10 121.7(2) . .
C17 C12 C10 120.5(2) . .
C14 C13 C12 121.2(2) . .
C15 C14 C13 119.6(3) . .
C16 C15 C14 120.5(2) . .
C16 C15 Cl2 119.1(2) . .
C14 C15 Cl2 120.4(2) . .
C15 C16 C17 119.8(3) . .
C16 C17 C12 121.1(3) . .
C7 N1 N2 117.7(2) . .
C9 N2 N1 118.5(2) . .
C9 N4 N5 112.8(2) . .
C10 N5 N4 113.6(2) . .
C19 C18 C23 121.8(10) . .
C20 C19 C18 118.7(9) . .
C19A C18A C23 119(3) . .
C18A C19A C20 121(3) . .
C21 C20 C19 120.9(5) . .
C21 C20 C19A 116.7(12) . .
C21 C20 Cl3 120.2(2) . .
C19 C20 Cl3 118.7(5) . .
C19A C20 Cl3 121.1(13) . .
C20 C21 C22 119.7(3) . .
C23 C22 C21 122.0(3) . .
C22 C23 C18A 117.6(15) . .
C22 C23 C18 116.2(5) . .
C22 C23 C24 122.4(2) . .
C18A C23 C24 118.3(15) . .
C18 C23 C24 121.1(5) . .
N6 C24 C23 115.8(2) . .
N6 C24 C25 124.0(2) . .
C23 C24 C25 120.3(2) . .
N9 C26 N8 118.9(2) . .
N9 C26 N7 122.9(2) . .
N8 C26 N7 118.2(2) . .
N10 C27 C29 116.7(2) . .
N10 C27 C28 123.3(2) . .
C29 C27 C28 119.9(2) . .
C30 C29 C34A 111.8(13) . .
C30 C29 C34 117.3(5) . .
C30 C29 C27 122.0(2) . .
C34A C29 C27 124.1(14) . .
C34 C29 C27 120.7(5) . .
C31 C30 C29 122.2(3) . .
C32 C31 C30 119.6(3) . .
C31 C32 C33A 115.6(15) . .
C31 C32 C33 121.4(5) . .
C31 C32 Cl4 120.6(2) . .
C33A C32 Cl4 121.6(16) . .
C33 C32 Cl4 118.0(5) . .
C32 C33 C34 118.2(8) . .
C29 C34 C33 120.6(8) . .
C34A C33A C32 124(3) . .
C33A C34A C29 125(3) . .
C24 N6 N7 117.7(2) . .
C26 N7 N6 119.9(2) . .
C26 N9 N10 111.0(2) . .
C27 N10 N9 115.4(2) . .

loop_
_geom_bond_atom_site_label_1
_geom_bond_atom_site_label_2
_geom_bond_distance
_geom_bond_site_symmetry_2
C1 C6 1.379(4) .
C1 C2 1.382(4) .
C2 C3 1.364(4) .
C3 C4A 1.34(3) .
C3 C4 1.371(11) .
C3 Cl1 1.737(3) .
C4 C5 1.389(15) .
C5 C6 1.402(13) .
C4A C5A 1.37(5) .
C5A C6 1.36(4) .
C6 C7 1.480(3) .
C7 N1 1.287(3) .
C7 C8 1.493(4) .
C9 N4 1.297(3) .
C9 N3 1.333(3) .
C9 N2 1.365(3) .
C10 N5 1.284(3) .
C10 C12 1.478(3) .
C10 C11 1.494(4) .
C12 C13 1.384(3) .
C12 C17 1.385(3) .
C13 C14 1.378(4) .
C14 C15 1.366(4) .
C15 C16 1.365(4) .
C15 Cl2 1.735(3) .
C16 C17 1.375(4) .
N1 N2 1.372(3) .
N4 N5 1.400(3) .
C18 C19 1.375(14) .
C18 C23 1.408(11) .
C19 C20 1.366(11) .
C18A C19A 1.36(4) .
C18A C23 1.38(3) .
C19A C20 1.43(3) .
C20 C21 1.354(4) .
C20 Cl3 1.738(3) .
C21 C22 1.377(4) .
C22 C23 1.372(4) .
C23 C24 1.474(3) .
C24 N6 1.288(3) .
C24 C25 1.496(3) .
C26 N9 1.313(3) .
C26 N8 1.339(3) .
C26 N7 1.352(3) .
C27 N10 1.282(3) .
C27 C29 1.474(4) .
C27 C28 1.503(4) .
C29 C30 1.387(3) .
C29 C34A 1.39(4) .
C29 C34 1.393(11) .
C30 C31 1.378(4) .
C31 C32 1.351(4) .
C32 C33A 1.37(4) .
C32 C33 1.386(12) .
C32 Cl4 1.747(3) .
C33 C34 1.418(16) .
C33A C34A 1.23(5) .
N6 N7 1.370(3) .
N9 N10 1.392(3) .

loop_
_geom_hbond_atom_site_label_D
_geom_hbond_atom_site_label_H
_geom_hbond_atom_site_label_A
_geom_hbond_distance_DH
_geom_hbond_distance_HA
_geom_hbond_distance_DA
_geom_hbond_angle_DHA
_geom_hbond_site_symmetry_A
_geom_hbond_publ_flag
C11 H11C Cl1 0.96 2.99 3.860(3) 151.9 4_465 yes
N2 H2N N9 0.82(3) 2.25(3) 3.073(3) 175(3) . yes
C19 H19 Cl1 0.93 2.98 3.711(10) 136.3 4_466 yes
C19A H19A Cl1 0.93 2.71 3.60(3) 161.8 4_466 yes
C33 H33 Cl2 0.93 2.93 3.694(11) 140.9 2_655 yes
N8 H8NB N4 0.89(3) 2.13(3) 3.020(3) 170(3) . yes

loop_
_geom_torsion_atom_site_label_1
_geom_torsion_atom_site_label_2
_geom_torsion_atom_site_label_3
_geom_torsion_atom_site_label_4
_geom_torsion
_geom_torsion_site_symmetry_1
_geom_torsion_site_symmetry_2
_geom_torsion_site_symmetry_3
_geom_torsion_site_symmetry_4
C6 C1 C2 C3 -0.5(4) . . . .
C1 C2 C3 C4A 15.5(13) . . . .
C1 C2 C3 C4 -6.6(7) . . . .
C1 C2 C3 Cl1 178.6(2) . . . .
C2 C3 C4 C5 7.2(9) . . . .
Cl1 C3 C4 C5 -178.0(5) . . . .
C3 C4 C5 C6 -0.9(10) . . . .
C2 C3 C4A C5A -17(2) . . . .
Cl1 C3 C4A C5A 179.9(16) . . . .
C3 C4A C5A C6 4(3) . . . .
C4A C5A C6 C1 12(3) . . . .
C4A C5A C6 C7 175.8(15) . . . .
C2 C1 C6 C5A -13.1(14) . . . .
C2 C1 C6 C5 6.4(6) . . . .
C2 C1 C6 C7 -177.2(3) . . . .
C4 C5 C6 C1 -5.8(9) . . . .
C4 C5 C6 C7 177.8(5) . . . .
C5A C6 C7 N1 -155.2(13) . . . .
C1 C6 C7 N1 8.2(4) . . . .
C5 C6 C7 N1 -175.6(6) . . . .
C5A C6 C7 C8 21.6(13) . . . .
C1 C6 C7 C8 -175.0(3) . . . .
C5 C6 C7 C8 1.3(6) . . . .
N5 C10 C12 C13 36.4(3) . . . .
C11 C10 C12 C13 -145.8(3) . . . .
N5 C10 C12 C17 -142.3(3) . . . .
C11 C10 C12 C17 35.5(4) . . . .
C17 C12 C13 C14 -1.1(4) . . . .
C10 C12 C13 C14 -179.8(2) . . . .
C12 C13 C14 C15 0.9(4) . . . .
C13 C14 C15 C16 0.3(4) . . . .
C13 C14 C15 Cl2 179.4(2) . . . .
C14 C15 C16 C17 -1.3(5) . . . .
Cl2 C15 C16 C17 179.6(2) . . . .
C15 C16 C17 C12 1.1(5) . . . .
C13 C12 C17 C16 0.0(4) . . . .
C10 C12 C17 C16 178.7(3) . . . .
C6 C7 N1 N2 -179.1(2) . . . .
C8 C7 N1 N2 4.2(4) . . . .
N4 C9 N2 N1 -166.5(2) . . . .
N3 C9 N2 N1 14.1(4) . . . .
C7 N1 N2 C9 -176.4(2) . . . .
N3 C9 N4 N5 2.8(4) . . . .
N2 C9 N4 N5 -176.5(2) . . . .
C12 C10 N5 N4 -176.33(19) . . . .
C11 C10 N5 N4 6.0(4) . . . .
C9 N4 N5 C10 -151.5(2) . . . .
C23 C18 C19 C20 -1.2(8) . . . .
C23 C18A C19A C20 0(3) . . . .
C18 C19 C20 C21 7.5(8) . . . .
C18 C19 C20 Cl3 -178.1(4) . . . .
C18A C19A C20 C21 -15(2) . . . .
C18A C19A C20 Cl3 -178.7(15) . . . .
C19 C20 C21 C22 -6.8(7) . . . .
C19A C20 C21 C22 14.8(13) . . . .
Cl3 C20 C21 C22 178.9(2) . . . .
C20 C21 C22 C23 -0.3(5) . . . .
C21 C22 C23 C18A -14.9(12) . . . .
C21 C22 C23 C18 6.2(6) . . . .
C21 C22 C23 C24 180.0(3) . . . .
C19A C18A C23 C22 15(2) . . . .
C19A C18A C23 C24 -179.6(15) . . . .
C19 C18 C23 C22 -5.4(8) . . . .
C19 C18 C23 C24 -179.3(4) . . . .
C22 C23 C24 N6 173.1(2) . . . .
C18A C23 C24 N6 8.1(12) . . . .
C18 C23 C24 N6 -13.5(6) . . . .
C22 C23 C24 C25 -7.9(4) . . . .
C18A C23 C24 C25 -172.9(12) . . . .
C18 C23 C24 C25 165.6(5) . . . .
N10 C27 C29 C30 175.1(3) . . . .
C28 C27 C29 C30 -2.5(4) . . . .
N10 C27 C29 C34A 13.3(13) . . . .
C28 C27 C29 C34A -164.2(12) . . . .
N10 C27 C29 C34 -7.8(6) . . . .
C28 C27 C29 C34 174.6(6) . . . .
C34A C29 C30 C31 -11.2(13) . . . .
C34 C29 C30 C31 7.8(7) . . . .
C27 C29 C30 C31 -175.0(3) . . . .
C29 C30 C31 C32 -0.6(5) . . . .
C30 C31 C32 C33A 12.4(15) . . . .
C30 C31 C32 C33 -6.8(7) . . . .
C30 C31 C32 Cl4 175.7(2) . . . .
C31 C32 C33 C34 6.5(10) . . . .
Cl4 C32 C33 C34 -175.9(5) . . . .
C30 C29 C34 C33 -7.9(9) . . . .
C27 C29 C34 C33 174.9(6) . . . .
C32 C33 C34 C29 1.0(11) . . . .
C31 C32 C33A C34A -12(3) . . . .
Cl4 C32 C33A C34A -175(2) . . . .
C32 C33A C34A C29 -1(4) . . . .
C30 C29 C34A C33A 12(3) . . . .
C27 C29 C34A C33A 176(2) . . . .
C23 C24 N6 N7 179.9(2) . . . .
C25 C24 N6 N7 1.0(4) . . . .
N9 C26 N7 N6 -179.7(2) . . . .
N8 C26 N7 N6 1.5(4) . . . .
C24 N6 N7 C26 -172.4(2) . . . .
N8 C26 N9 N10 178.1(2) . . . .
N7 C26 N9 N10 -0.7(3) . . . .
C29 C27 N10 N9 -175.6(2) . . . .
C28 C27 N10 N9 1.9(4) . . . .
C26 N9 N10 C27 -177.3(2) . . . .
